data_4108825
loop_
_publ_author_name
'Yasuhiro Ohki'
'Tsubasa Hatanaka'
'Kazuyuki Tatsumi'

_publ_section_title
;
 C-H Bond Activation of Heteroarenes Mediated by a Half-Sandwich Iron
 Complex of N-Heterocyclic Carbene
;
_journal_name_full 'Journal of the American Chemical Society'
_journal_page_first 17174
_journal_page_last 17186
_journal_paper_doi 10.1021/ja8063028
_journal_volume 130
_journal_year 2008
_chemical_formula_moiety 'C29 H40 Fe N2 O '
_chemical_formula_sum 'C29 H40 Fe N2 O'
_chemical_formula_weight 488.49
_space_group_IT_number 14
_symmetry_cell_setting monoclinic
_symmetry_Int_Tables_number 14
_symmetry_space_group_name_Hall '-P 2yn'
_symmetry_space_group_name_H-M 'P 1 21/n 1'
_cell_angle_alpha 90.0000
_cell_angle_beta 90.0129(17)
_cell_angle_gamma 90.0000
_cell_formula_units_Z 4
_cell_length_a 11.2542(13)
_cell_length_b 16.9402(19)
_cell_length_c 13.5726(16)
_cell_measurement_reflns_used 7108
_cell_measurement_temperature 173.1
_cell_measurement_theta_max 27.5
_cell_measurement_theta_min 3.2
_cell_volume 2587.6(5)
_computing_cell_refinement CrystalClear
_computing_data_collection CrystalClear
_computing_data_reduction CrystalStructure
_computing_publication_material 'CrystalStructure 3.8'
_computing_structure_refinement CRYSTALS
_computing_structure_solution SIR97
_diffrn_detector_area_resol_mean 7.31
_diffrn_measured_fraction_theta_full 0.996
_diffrn_measured_fraction_theta_max 0.996
_diffrn_measurement_device_type 'Rigaku Saturn'
_diffrn_measurement_method \w
_diffrn_radiation_type 'Mo K\a'
_diffrn_radiation_wavelength 0.71070
_diffrn_reflns_av_R_equivalents 0.035
_diffrn_reflns_limit_h_max 14
_diffrn_reflns_limit_h_min -12
_diffrn_reflns_limit_k_max 21
_diffrn_reflns_limit_k_min -21
_diffrn_reflns_limit_l_max 17
_diffrn_reflns_limit_l_min -17
_diffrn_reflns_number 20610
_diffrn_reflns_theta_full 27.48
_diffrn_reflns_theta_max 27.48
_exptl_absorpt_coefficient_mu 0.605
_exptl_absorpt_correction_T_max 0.982
_exptl_absorpt_correction_T_min 0.877
_exptl_absorpt_correction_type multi-scan
_exptl_absorpt_process_details 'Jacobson, R. (1998) Private communication'
_exptl_crystal_colour green-brown
_exptl_crystal_density_diffrn 1.254
_exptl_crystal_description plate
_exptl_crystal_F_000 1048.00
_exptl_crystal_size_max 0.20
_exptl_crystal_size_mid 0.20
_exptl_crystal_size_min 0.03
_refine_diff_density_max 4.71
_refine_diff_density_min -5.41
_refine_ls_extinction_method none
_refine_ls_goodness_of_fit_ref 1.406
_refine_ls_hydrogen_treatment refall
_refine_ls_number_parameters 338
_refine_ls_number_reflns 5895
_refine_ls_R_factor_gt 0.1858
_refine_ls_shift/su_max 0.0000
_refine_ls_structure_factor_coef F
_refine_ls_weighting_details 'w = 1/[0.0400Fo^2^ + 1.0000\s(Fo^2^)]'
_refine_ls_weighting_scheme calc
_refine_ls_wR_factor_ref 0.3122
_reflns_number_gt 4963
_reflns_number_total 5916
_reflns_threshold_expression F^2^>2.0\s(F^2^)
_cod_data_source_file ja8063028_si_003_1.cif
_cod_data_source_block '_IPrBnf'
_cod_original_formula_sum 'C29 H40 Fe N2 O '
_cod_database_code 4108825

loop_
_symmetry_equiv_pos_site_id
_symmetry_equiv_pos_as_xyz
1 +X,+Y,+Z
2 1/2-X,1/2+Y,1/2-Z
3 -X,-Y,-Z
4 1/2+X,1/2-Y,1/2+Z

loop_
_atom_site_label
_atom_site_type_symbol
_atom_site_fract_x
_atom_site_fract_y
_atom_site_fract_z
_atom_site_U_iso_or_equiv
_atom_site_adp_type
_atom_site_occupancy
_atom_site_symmetry_multiplicity
_atom_site_calc_flag
_atom_site_refinement_flags
Fe(1) Fe 0.37955(9) 0.17448(5) 0.24041(9) 0.0173(3) Uani 1.00 1 d .
O(2) O 0.1184(4) 0.1843(2) 0.2464(3) 0.0147(11) Uani 1.00 1 d .
N(1) N 0.4955(5) 0.3223(3) 0.1720(5) 0.0187(14) Uani 1.00 1 d .
N(3) N 0.4957(5) 0.3161(3) 0.3302(4) 0.0162(13) Uani 1.00 1 d .
C(1) C 0.4654(5) 0.2739(3) 0.2483(4) 0.0137(13) Uani 1.00 1 d .
C(2) C 0.4144(7) 0.0783(4) 0.1318(6) 0.0280(18) Uani 1.00 1 d .
C(3) C 0.4932(7) 0.0824(5) 0.2904(6) 0.0313(19) Uani 1.00 1 d .
C(4) C 0.5165(7) 0.0936(4) 0.1880(6) 0.0294(18) Uani 1.00 1 d .
C(5) C 0.2269(5) 0.2290(3) 0.2484(4) 0.0129(13) Uani 1.00 1 d .
C(6) C 0.6373(8) 0.1142(6) 0.1455(9) 0.049(2) Uani 1.00 1 d .
C(7) C 0.0246(6) 0.2367(4) 0.2513(4) 0.0177(15) Uani 1.00 1 d .
C(8) C 0.1974(5) 0.3076(4) 0.2493(4) 0.0157(14) Uani 1.00 1 d .
C(9) C 0.5413(6) 0.3931(4) 0.2058(5) 0.0230(16) Uani 1.00 1 d .
C(10) C -0.0922(6) 0.2187(4) 0.2548(5) 0.0207(15) Uani 1.00 1 d .
C(11) C 0.0684(6) 0.3134(3) 0.2519(5) 0.0150(14) Uani 1.00 1 d .
C(12) C 0.5790(11) 0.0788(7) 0.3712(8) 0.056(3) Uani 1.00 1 d .
C(13) C -0.1749(6) 0.2807(4) 0.2549(5) 0.0243(17) Uani 1.00 1 d .
C(14) C 0.5417(5) 0.3896(4) 0.3053(5) 0.0210(15) Uani 1.00 1 d .
C(15) C -0.0121(6) 0.3780(4) 0.2569(5) 0.0254(17) Uani 1.00 1 d .
C(16) C 0.5822(7) 0.4496(4) 0.3810(5) 0.0281(18) Uani 1.00 1 d .
C(17) C 0.3654(8) 0.0581(3) 0.2978(5) 0.0260(17) Uani 1.00 1 d .
C(18) C 0.4025(10) 0.0852(6) 0.0185(6) 0.044(2) Uani 1.00 1 d .
C(20) C 0.4774(6) 0.2976(5) 0.0680(4) 0.0228(16) Uani 1.00 1 d .
C(21) C 0.4759(6) 0.2838(5) 0.4300(4) 0.0263(17) Uani 1.00 1 d .
C(22) C 0.5850(8) 0.4617(4) 0.1419(7) 0.038(2) Uani 1.00 1 d .
C(23) C -0.1319(6) 0.3602(4) 0.2596(6) 0.0283(18) Uani 1.00 1 d .
C(26) C 0.1996(8) 0.0302(5) 0.1641(7) 0.037(2) Uani 1.00 1 d .
C(27) C 0.3742(7) 0.3436(6) 0.0215(6) 0.033(2) Uani 1.00 1 d .
C(29) C 0.5928(8) 0.3043(7) 0.0076(6) 0.043(2) Uani 1.00 1 d .
C(30) C 0.3769(7) 0.3234(4) 0.4871(6) 0.029(2) Uani 1.00 1 d .
C(31) C 0.5904(8) 0.2761(5) 0.4887(5) 0.035(2) Uani 1.00 1 d .
C(33) C 0.3022(11) 0.0304(7) 0.3833(8) 0.054(3) Uani 1.00 1 d .
C(34) C 0.3232(7) 0.0565(4) 0.1965(6) 0.0275(17) Uani 1.00 1 d .
H(1) H 0.2529 0.3513 0.2486 0.019 Uiso 1.00 1 c R
H(2) H -0.1188 0.1643 0.2589 0.025 Uiso 1.00 1 c R
H(3) H -0.2595 0.2700 0.2516 0.029 Uiso 1.00 1 c R
H(4) H 0.0155 0.4323 0.2581 0.031 Uiso 1.00 1 c R
H(5) H 0.4545 0.2424 0.0683 0.027 Uiso 1.00 1 c R
H(6) H 0.4484 0.2302 0.4192 0.032 Uiso 1.00 1 c R
H(7) H -0.1891 0.4029 0.2643 0.034 Uiso 1.00 1 c R
H(8) H 0.6301 0.1195 0.0746 0.059 Uiso 1.00 1 c R
H(9) H 0.6933 0.0724 0.1607 0.059 Uiso 1.00 1 c R
H(10) H 0.6654 0.1635 0.1733 0.059 Uiso 1.00 1 c R
H(11) H 0.6563 0.0957 0.3479 0.068 Uiso 1.00 1 c R
H(12) H 0.5843 0.0252 0.3958 0.068 Uiso 1.00 1 c R
H(13) H 0.5529 0.1135 0.4238 0.068 Uiso 1.00 1 c R
H(14) H 0.5164 0.4836 0.3991 0.034 Uiso 1.00 1 c R
H(15) H 0.6453 0.4812 0.3523 0.034 Uiso 1.00 1 c R
H(16) H 0.6119 0.4228 0.4391 0.034 Uiso 1.00 1 c R
H(17) H 0.3224 0.0709 -0.0011 0.053 Uiso 1.00 1 c R
H(18) H 0.4587 0.0495 -0.0124 0.053 Uiso 1.00 1 c R
H(19) H 0.4191 0.1388 -0.0021 0.053 Uiso 1.00 1 c R
H(20) H 0.6690 0.4555 0.1279 0.045 Uiso 1.00 1 c R
H(21) H 0.5723 0.5108 0.1770 0.045 Uiso 1.00 1 c R
H(22) H 0.5407 0.4625 0.0806 0.045 Uiso 1.00 1 c R
H(23) H 0.1533 0.0136 0.2207 0.044 Uiso 1.00 1 c R
H(24) H 0.2074 -0.0136 0.1184 0.044 Uiso 1.00 1 c R
H(25) H 0.1598 0.0737 0.1316 0.044 Uiso 1.00 1 c R
H(26) H 0.3006 0.3150 0.0318 0.039 Uiso 1.00 1 c R
H(27) H 0.3876 0.3502 -0.0487 0.039 Uiso 1.00 1 c R
H(28) H 0.3690 0.3950 0.0527 0.039 Uiso 1.00 1 c R
H(29) H 0.5986 0.3566 -0.0210 0.052 Uiso 1.00 1 c R
H(30) H 0.5926 0.2651 -0.0445 0.052 Uiso 1.00 1 c R
H(31) H 0.6602 0.2952 0.0507 0.052 Uiso 1.00 1 c R
H(32) H 0.4094 0.3670 0.5248 0.034 Uiso 1.00 1 c R
H(33) H 0.3407 0.2856 0.5316 0.034 Uiso 1.00 1 c R
H(34) H 0.3174 0.3431 0.4416 0.034 Uiso 1.00 1 c R
H(35) H 0.6243 0.2243 0.4771 0.042 Uiso 1.00 1 c R
H(36) H 0.5734 0.2822 0.5584 0.042 Uiso 1.00 1 c R
H(37) H 0.6465 0.3164 0.4682 0.042 Uiso 1.00 1 c R
H(38) H 0.3534 0.0330 0.4407 0.065 Uiso 1.00 1 c R
H(39) H 0.2757 -0.0236 0.3736 0.065 Uiso 1.00 1 c R
H(40) H 0.2338 0.0643 0.3932 0.065 Uiso 1.00 1 c R

loop_
_atom_site_aniso_label
_atom_site_aniso_U_11
_atom_site_aniso_U_22
_atom_site_aniso_U_33
_atom_site_aniso_U_12
_atom_site_aniso_U_13
_atom_site_aniso_U_23
Fe(1) 0.0138(7) 0.0129(7) 0.0252(7) -0.0008(2) -0.0006(4) 0.0000(3)
O(2) 0.014(2) 0.015(2) 0.015(2) -0.0059(14) 0.0000(18) 0.0088(15)
N(1) 0.015(2) 0.019(2) 0.023(3) -0.0040(17) -0.004(2) -0.0018(19)
N(3) 0.018(2) 0.020(2) 0.010(2) 0.0029(19) 0.002(2) -0.0047(19)
C(1) 0.012(2) 0.020(2) 0.009(2) 0.002(2) 0.009(2) 0.002(2)
C(2) 0.036(4) 0.018(3) 0.030(3) 0.004(2) -0.010(3) -0.006(2)
C(3) 0.026(3) 0.031(3) 0.036(4) 0.009(3) 0.005(3) 0.014(3)
C(4) 0.036(4) 0.023(3) 0.029(3) 0.001(2) 0.004(3) -0.009(2)
C(5) 0.014(2) 0.013(2) 0.013(2) -0.005(2) 0.002(2) -0.0023(19)
C(6) 0.035(4) 0.035(4) 0.077(7) -0.001(3) 0.003(4) -0.023(4)
C(7) 0.021(3) 0.019(3) 0.013(2) -0.001(2) -0.002(2) 0.000(2)
C(8) 0.015(2) 0.018(2) 0.014(2) -0.001(2) 0.005(2) -0.004(2)
C(9) 0.020(3) 0.020(3) 0.030(3) -0.006(2) -0.004(2) 0.005(2)
C(10) 0.021(3) 0.017(3) 0.024(3) -0.008(2) -0.008(2) -0.003(2)
C(11) 0.014(2) 0.015(2) 0.016(2) -0.001(2) 0.011(2) -0.000(2)
C(12) 0.067(7) 0.052(6) 0.049(5) 0.022(5) -0.037(5) -0.001(4)
C(13) 0.016(3) 0.023(3) 0.035(3) -0.001(2) 0.011(2) -0.005(2)
C(14) 0.016(2) 0.024(3) 0.023(3) 0.001(2) 0.005(2) -0.007(2)
C(15) 0.022(3) 0.025(3) 0.029(3) 0.006(2) -0.006(2) -0.002(2)
C(16) 0.033(3) 0.023(3) 0.028(3) -0.003(2) -0.003(3) -0.009(2)
C(17) 0.053(4) 0.009(2) 0.016(3) 0.005(2) -0.002(3) 0.006(2)
C(18) 0.060(5) 0.048(5) 0.024(3) 0.007(4) -0.014(3) -0.019(3)
C(20) 0.022(3) 0.039(4) 0.008(2) 0.001(2) 0.002(2) -0.004(2)
C(21) 0.026(3) 0.047(4) 0.006(2) 0.005(3) 0.002(2) 0.000(2)
C(22) 0.040(4) 0.024(3) 0.050(5) -0.009(3) -0.002(3) 0.013(3)
C(23) 0.029(3) 0.015(3) 0.041(4) 0.010(2) -0.004(3) 0.002(2)
C(26) 0.037(4) 0.029(4) 0.044(4) -0.009(3) -0.004(3) 0.003(3)
C(27) 0.028(3) 0.050(4) 0.019(3) 0.008(3) -0.002(2) 0.001(3)
C(29) 0.030(4) 0.083(7) 0.016(3) 0.012(4) 0.002(3) -0.002(4)
C(30) 0.021(3) 0.040(4) 0.025(4) 0.000(2) 0.001(3) -0.012(2)
C(31) 0.038(4) 0.052(5) 0.015(3) -0.006(3) -0.008(3) 0.003(3)
C(33) 0.068(7) 0.053(6) 0.041(5) 0.003(5) 0.010(5) -0.003(4)
C(34) 0.040(4) 0.011(2) 0.032(3) -0.001(2) 0.006(3) 0.002(2)

loop_
_atom_type_symbol
_atom_type_description
_atom_type_scat_dispersion_real
_atom_type_scat_dispersion_imag
_atom_type_scat_source
H H 0.000 0.000
;
International Tables for Crystallography
(1992, Vol. C, Table 6.1.1.4)
;
N N 0.006 0.003
;
International Tables for Crystallography
(1992, Vol. C, Tables 4.2.6.8 and 6.1.1.4)
;
O O 0.011 0.006
;
International Tables for Crystallography
(1992, Vol. C, Tables 4.2.6.8 and 6.1.1.4)
;
Fe Fe 0.346 0.844
;
International Tables for Crystallography
(1992, Vol. C, Tables 4.2.6.8 and 6.1.1.4)
;
C C 0.003 0.002
;
International Tables for Crystallography
(1992, Vol. C, Tables 4.2.6.8 and 6.1.1.4)
;

loop_
_geom_angle_atom_site_label_1
_geom_angle_atom_site_label_2
_geom_angle_atom_site_label_3
_geom_angle
_geom_angle_publ_flag
C(1) Fe(1) C(2) 125.5(2) yes
C(1) Fe(1) C(3) 108.6(2) yes
C(1) Fe(1) C(4) 102.2(2) yes
C(1) Fe(1) C(5) 91.4(2) yes
C(1) Fe(1) C(17) 145.1(2) yes
C(1) Fe(1) C(34) 162.5(2) yes
C(2) Fe(1) C(3) 64.5(3) yes
C(2) Fe(1) C(4) 37.1(3) yes
C(2) Fe(1) C(5) 122.4(2) yes
C(2) Fe(1) C(17) 65.0(2) yes
C(2) Fe(1) C(34) 37.0(3) yes
C(3) Fe(1) C(4) 38.6(3) yes
C(3) Fe(1) C(5) 149.0(2) yes
C(3) Fe(1) C(17) 41.3(3) yes
C(3) Fe(1) C(34) 65.8(3) yes
C(4) Fe(1) C(5) 159.5(2) yes
C(4) Fe(1) C(17) 65.8(3) yes
C(4) Fe(1) C(34) 62.7(3) yes
C(5) Fe(1) C(17) 110.6(2) yes
C(5) Fe(1) C(34) 101.1(2) yes
C(17) Fe(1) C(34) 39.5(2) yes
C(5) O(2) C(7) 108.1(4) yes
C(1) N(1) C(9) 111.3(6) yes
C(1) N(1) C(20) 121.2(5) yes
C(9) N(1) C(20) 127.6(6) yes
C(1) N(3) C(14) 111.4(5) yes
C(1) N(3) C(21) 120.9(5) yes
C(14) N(3) C(21) 127.7(6) yes
Fe(1) C(1) N(1) 127.1(4) yes
Fe(1) C(1) N(3) 128.5(4) yes
N(1) C(1) N(3) 103.9(5) yes
Fe(1) C(2) C(4) 69.5(4) yes
Fe(1) C(2) C(18) 125.9(5) yes
Fe(1) C(2) C(34) 69.5(4) yes
C(4) C(2) C(18) 126.7(7) yes
C(4) C(2) C(34) 107.9(7) yes
C(18) C(2) C(34) 125.4(7) yes
Fe(1) C(3) C(4) 72.7(4) yes
Fe(1) C(3) C(12) 131.7(7) yes
Fe(1) C(3) C(17) 69.2(4) yes
C(4) C(3) C(12) 127.9(8) yes
C(4) C(3) C(17) 106.1(6) yes
C(12) C(3) C(17) 124.9(8) yes
Fe(1) C(4) C(2) 73.4(4) yes
Fe(1) C(4) C(3) 68.7(4) yes
Fe(1) C(4) C(6) 127.8(5) yes
C(2) C(4) C(3) 110.8(7) yes
C(2) C(4) C(6) 124.6(8) yes
C(3) C(4) C(6) 124.5(8) yes
Fe(1) C(5) O(2) 119.8(4) yes
Fe(1) C(5) C(8) 132.2(4) yes
O(2) C(5) C(8) 107.7(5) yes
O(2) C(7) C(10) 126.9(6) yes
O(2) C(7) C(11) 109.3(5) yes
C(10) C(7) C(11) 123.8(6) yes
C(5) C(8) C(11) 107.9(5) yes
N(1) C(9) C(14) 107.1(6) yes
N(1) C(9) C(22) 126.2(7) yes
C(14) C(9) C(22) 126.7(6) yes
C(7) C(10) C(13) 118.4(6) yes
C(7) C(11) C(8) 106.8(5) yes
C(7) C(11) C(15) 119.6(6) yes
C(8) C(11) C(15) 133.5(6) yes
C(10) C(13) C(23) 118.7(6) yes
N(3) C(14) C(9) 106.3(6) yes
N(3) C(14) C(16) 123.2(6) yes
C(9) C(14) C(16) 130.4(6) yes
C(11) C(15) C(23) 117.0(6) yes
Fe(1) C(17) C(3) 69.5(4) yes
Fe(1) C(17) C(33) 129.4(6) yes
Fe(1) C(17) C(34) 72.3(3) yes
C(3) C(17) C(33) 128.1(8) yes
C(3) C(17) C(34) 104.8(6) yes
C(33) C(17) C(34) 126.4(8) yes
N(1) C(20) C(27) 110.6(6) yes
N(1) C(20) C(29) 111.7(6) yes
C(27) C(20) C(29) 112.5(6) yes
N(3) C(21) C(30) 114.6(6) yes
N(3) C(21) C(31) 112.6(6) yes
C(30) C(21) C(31) 113.1(6) yes
C(13) C(23) C(15) 122.3(7) yes
Fe(1) C(34) C(2) 73.5(4) yes
Fe(1) C(34) C(17) 68.2(3) yes
Fe(1) C(34) C(26) 127.8(5) yes
C(2) C(34) C(17) 110.4(7) yes
C(2) C(34) C(26) 124.4(7) yes
C(17) C(34) C(26) 125.2(7) yes
C(4) C(6) H(8) 109.0 no
C(4) C(6) H(9) 109.4 no
C(4) C(6) H(10) 110.0 no
H(8) C(6) H(9) 109.5 no
H(8) C(6) H(10) 109.5 no
H(9) C(6) H(10) 109.5 no
C(5) C(8) H(1) 125.8 no
C(11) C(8) H(1) 126.3 no
C(7) C(10) H(2) 121.1 no
C(13) C(10) H(2) 120.4 no
C(3) C(12) H(11) 109.6 no
C(3) C(12) H(12) 109.7 no
C(3) C(12) H(13) 109.1 no
H(11) C(12) H(12) 109.5 no
H(11) C(12) H(13) 109.5 no
H(12) C(12) H(13) 109.5 no
C(10) C(13) H(3) 120.8 no
C(23) C(13) H(3) 120.6 no
C(11) C(15) H(4) 121.7 no
C(23) C(15) H(4) 121.3 no
C(14) C(16) H(14) 109.9 no
C(14) C(16) H(15) 108.6 no
C(14) C(16) H(16) 109.9 no
H(14) C(16) H(15) 109.5 no
H(14) C(16) H(16) 109.5 no
H(15) C(16) H(16) 109.5 no
C(2) C(18) H(17) 109.5 no
C(2) C(18) H(18) 109.0 no
C(2) C(18) H(19) 109.9 no
H(17) C(18) H(18) 109.5 no
H(17) C(18) H(19) 109.5 no
H(18) C(18) H(19) 109.5 no
N(1) C(20) H(5) 107.7 no
C(27) C(20) H(5) 106.8 no
C(29) C(20) H(5) 107.3 no
N(3) C(21) H(6) 104.8 no
C(30) C(21) H(6) 104.9 no
C(31) C(21) H(6) 105.6 no
C(9) C(22) H(20) 110.0 no
C(9) C(22) H(21) 109.0 no
C(9) C(22) H(22) 109.4 no
H(20) C(22) H(21) 109.5 no
H(20) C(22) H(22) 109.5 no
H(21) C(22) H(22) 109.5 no
C(13) C(23) H(7) 118.7 no
C(15) C(23) H(7) 119.1 no
C(34) C(26) H(23) 110.2 no
C(34) C(26) H(24) 109.0 no
C(34) C(26) H(25) 109.2 no
H(23) C(26) H(24) 109.5 no
H(23) C(26) H(25) 109.5 no
H(24) C(26) H(25) 109.5 no
C(20) C(27) H(26) 109.5 no
C(20) C(27) H(27) 110.2 no
C(20) C(27) H(28) 108.7 no
H(26) C(27) H(27) 109.5 no
H(26) C(27) H(28) 109.5 no
H(27) C(27) H(28) 109.5 no
C(20) C(29) H(29) 109.7 no
C(20) C(29) H(30) 109.6 no
C(20) C(29) H(31) 109.1 no
H(29) C(29) H(30) 109.5 no
H(29) C(29) H(31) 109.5 no
H(30) C(29) H(31) 109.5 no
C(21) C(30) H(32) 109.3 no
C(21) C(30) H(33) 109.6 no
C(21) C(30) H(34) 109.5 no
H(32) C(30) H(33) 109.5 no
H(32) C(30) H(34) 109.5 no
H(33) C(30) H(34) 109.5 no
C(21) C(31) H(35) 109.0 no
C(21) C(31) H(36) 109.6 no
C(21) C(31) H(37) 109.9 no
H(35) C(31) H(36) 109.5 no
H(35) C(31) H(37) 109.5 no
H(36) C(31) H(37) 109.5 no
C(17) C(33) H(38) 109.9 no
C(17) C(33) H(39) 110.5 no
C(17) C(33) H(40) 108.1 no
H(38) C(33) H(39) 109.5 no
H(38) C(33) H(40) 109.5 no
H(39) C(33) H(40) 109.5 no

loop_
_geom_bond_atom_site_label_1
_geom_bond_atom_site_label_2
_geom_bond_distance
_geom_bond_publ_flag
Fe(1) C(1) 1.944(6) yes
Fe(1) C(2) 2.233(7) yes
Fe(1) C(3) 2.129(8) yes
Fe(1) C(4) 2.182(8) yes
Fe(1) C(5) 1.953(6) yes
Fe(1) C(17) 2.125(6) yes
Fe(1) C(34) 2.180(7) yes
O(2) C(5) 1.437(7) yes
O(2) C(7) 1.380(8) yes
N(1) C(1) 1.363(8) yes
N(1) C(9) 1.383(9) yes
N(1) C(20) 1.486(9) yes
N(3) C(1) 1.366(8) yes
N(3) C(14) 1.389(9) yes
N(3) C(21) 1.478(9) yes
C(2) C(4) 1.404(11) yes
C(2) C(18) 1.548(12) yes
C(2) C(34) 1.401(11) yes
C(3) C(4) 1.426(12) yes
C(3) C(12) 1.462(15) yes
C(3) C(17) 1.499(11) yes
C(4) C(6) 1.517(13) yes
C(5) C(8) 1.372(9) yes
C(7) C(10) 1.351(9) yes
C(7) C(11) 1.390(9) yes
C(8) C(11) 1.455(9) yes
C(9) C(14) 1.352(10) yes
C(9) C(22) 1.532(11) yes
C(10) C(13) 1.403(9) yes
C(11) C(15) 1.422(10) yes
C(13) C(23) 1.433(10) yes
C(14) C(16) 1.515(10) yes
C(15) C(23) 1.382(10) yes
C(17) C(33) 1.441(14) yes
C(17) C(34) 1.454(10) yes
C(20) C(27) 1.535(11) yes
C(20) C(29) 1.540(11) yes
C(21) C(30) 1.514(11) yes
C(21) C(31) 1.521(11) yes
C(26) C(34) 1.526(12) yes
C(6) H(8) 0.970 no
C(6) H(9) 0.970 no
C(6) H(10) 0.970 no
C(8) H(1) 0.970 no
C(10) H(2) 0.970 no
C(12) H(11) 0.970 no
C(12) H(12) 0.970 no
C(12) H(13) 0.970 no
C(13) H(3) 0.970 no
C(15) H(4) 0.970 no
C(16) H(14) 0.970 no
C(16) H(15) 0.970 no
C(16) H(16) 0.970 no
C(18) H(17) 0.970 no
C(18) H(18) 0.970 no
C(18) H(19) 0.970 no
C(20) H(5) 0.970 no
C(21) H(6) 0.970 no
C(22) H(20) 0.970 no
C(22) H(21) 0.970 no
C(22) H(22) 0.970 no
C(23) H(7) 0.970 no
C(26) H(23) 0.970 no
C(26) H(24) 0.970 no
C(26) H(25) 0.970 no
C(27) H(26) 0.970 no
C(27) H(27) 0.970 no
C(27) H(28) 0.970 no
C(29) H(29) 0.970 no
C(29) H(30) 0.970 no
C(29) H(31) 0.970 no
C(30) H(32) 0.970 no
C(30) H(33) 0.970 no
C(30) H(34) 0.970 no
C(31) H(35) 0.970 no
C(31) H(36) 0.970 no
C(31) H(37) 0.970 no
C(33) H(38) 0.970 no
C(33) H(39) 0.970 no
C(33) H(40) 0.970 no

loop_
_geom_contact_atom_site_label_1
_geom_contact_atom_site_label_2
_geom_contact_distance
_geom_contact_site_symmetry_2
Fe(1) O(2) 2.945(4) .
Fe(1) N(1) 2.973(5) .
Fe(1) N(3) 2.992(5) .
Fe(1) C(6) 3.335(10) .
Fe(1) C(8) 3.050(6) .
Fe(1) C(12) 3.288(12) .
Fe(1) C(18) 3.381(9) .
Fe(1) C(20) 3.323(7) .
Fe(1) C(21) 3.350(7) .
Fe(1) C(26) 3.340(9) .
Fe(1) C(33) 3.237(12) .
O(2) Fe(1) 2.945(4) .
O(2) C(8) 2.269(8) .
O(2) C(10) 2.443(8) .
O(2) C(11) 2.259(8) .
O(2) C(15) 3.598(9) .
O(2) C(17) 3.576(9) .
O(2) C(26) 2.984(10) .
O(2) C(29) 3.563(10) 4_455
O(2) C(31) 3.574(9) 4_454
O(2) C(34) 3.234(9) .
N(1) Fe(1) 2.973(5) .
N(1) N(3) 2.150(9) .
N(1) C(5) 3.566(8) .
N(1) C(8) 3.525(8) .
N(1) C(14) 2.200(9) .
N(1) C(21) 3.569(9) .
N(1) C(22) 2.600(10) .
N(1) C(27) 2.484(10) .
N(1) C(29) 2.504(11) .
N(3) Fe(1) 2.992(5) .
N(3) N(1) 2.150(9) .
N(3) C(5) 3.544(8) .
N(3) C(8) 3.536(8) .
N(3) C(9) 2.194(9) .
N(3) C(16) 2.556(9) .
N(3) C(20) 3.578(8) .
N(3) C(30) 2.518(10) .
N(3) C(31) 2.495(9) .
C(1) C(3) 3.309(10) .
C(1) C(4) 3.213(10) .
C(1) C(5) 2.790(8) .
C(1) C(8) 3.070(8) .
C(1) C(9) 2.267(9) .
C(1) C(14) 2.276(9) .
C(1) C(20) 2.483(8) .
C(1) C(21) 2.475(8) .
C(1) C(27) 3.453(10) .
C(1) C(30) 3.494(10) .
C(1) C(31) 3.554(9) .
C(2) C(3) 2.329(12) .
C(2) C(6) 2.587(12) .
C(2) C(17) 2.344(10) .
C(2) C(26) 2.589(12) .
C(3) C(1) 3.309(10) .
C(3) C(2) 2.329(12) .
C(3) C(6) 2.606(14) .
C(3) C(15) 3.527(11) 2_545
C(3) C(33) 2.644(15) .
C(3) C(34) 2.341(11) .
C(4) C(1) 3.213(10) .
C(4) C(12) 2.595(14) .
C(4) C(17) 2.339(11) .
C(4) C(18) 2.639(12) .
C(4) C(34) 2.268(11) .
C(5) N(1) 3.566(8) .
C(5) N(3) 3.544(8) .
C(5) C(1) 2.790(8) .
C(5) C(7) 2.281(9) .
C(5) C(10) 3.597(9) .
C(5) C(11) 2.287(8) .
C(5) C(17) 3.355(9) .
C(5) C(26) 3.571(10) .
C(5) C(34) 3.195(9) .
C(6) Fe(1) 3.335(10) .
C(6) C(2) 2.587(12) .
C(6) C(3) 2.606(14) .
C(6) C(12) 3.190(17) .
C(6) C(18) 3.192(15) .
C(7) C(5) 2.281(9) .
C(7) C(8) 2.285(9) .
C(7) C(13) 2.366(9) .
C(7) C(15) 2.430(10) .
C(7) C(23) 2.737(10) .
C(8) Fe(1) 3.050(6) .
C(8) O(2) 2.269(8) .
C(8) N(1) 3.525(8) .
C(8) N(3) 3.536(8) .
C(8) C(1) 3.070(8) .
C(8) C(7) 2.285(9) .
C(8) C(10) 3.591(9) .
C(8) C(15) 2.644(9) .
C(9) N(3) 2.194(9) .
C(9) C(1) 2.267(9) .
C(9) C(16) 2.604(10) .
C(9) C(20) 2.574(10) .
C(9) C(27) 3.240(11) .
C(9) C(29) 3.135(12) .
C(10) O(2) 2.443(8) .
C(10) C(5) 3.597(9) .
C(10) C(8) 3.591(9) .
C(10) C(11) 2.418(9) .
C(10) C(15) 2.846(10) .
C(10) C(23) 2.439(10) .
C(11) O(2) 2.259(8) .
C(11) C(5) 2.287(8) .
C(11) C(10) 2.418(9) .
C(11) C(13) 2.794(9) .
C(11) C(23) 2.391(10) .
C(12) Fe(1) 3.288(12) .
C(12) C(4) 2.595(14) .
C(12) C(6) 3.190(17) .
C(12) C(17) 2.625(15) .
C(12) C(33) 3.225(18) .
C(13) C(7) 2.366(9) .
C(13) C(11) 2.794(9) .
C(13) C(15) 2.465(10) .
C(14) N(1) 2.200(9) .
C(14) C(1) 2.276(9) .
C(14) C(21) 2.574(10) .
C(14) C(22) 2.579(12) .
C(14) C(30) 3.285(11) .
C(14) C(31) 3.193(11) .
C(15) O(2) 3.598(9) .
C(15) C(3) 3.527(11) 2_555
C(15) C(7) 2.430(10) .
C(15) C(8) 2.644(9) .
C(15) C(10) 2.846(10) .
C(15) C(13) 2.465(10) .
C(15) C(17) 3.547(10) 2_555
C(16) N(3) 2.556(9) .
C(16) C(9) 2.604(10) .
C(16) C(21) 3.125(11) .
C(16) C(22) 3.251(13) .
C(16) C(26) 3.506(12) 2_555
C(16) C(30) 3.462(11) .
C(16) C(31) 3.284(12) .
C(17) O(2) 3.576(9) .
C(17) C(2) 2.344(10) .
C(17) C(4) 2.339(11) .
C(17) C(5) 3.355(9) .
C(17) C(12) 2.625(15) .
C(17) C(15) 3.547(10) 2_545
C(17) C(26) 2.646(12) .
C(18) Fe(1) 3.381(9) .
C(18) C(4) 2.639(12) .
C(18) C(6) 3.192(15) .
C(18) C(26) 3.161(13) .
C(18) C(34) 2.621(12) .
C(20) Fe(1) 3.323(7) .
C(20) N(3) 3.578(8) .
C(20) C(1) 2.483(8) .
C(20) C(9) 2.574(10) .
C(20) C(22) 3.193(11) .
C(21) Fe(1) 3.350(7) .
C(21) N(1) 3.569(9) .
C(21) C(1) 2.475(8) .
C(21) C(14) 2.574(10) .
C(21) C(16) 3.125(11) .
C(22) N(1) 2.600(10) .
C(22) C(14) 2.579(12) .
C(22) C(16) 3.251(13) .
C(22) C(20) 3.193(11) .
C(22) C(27) 3.508(13) .
C(22) C(29) 3.231(15) .
C(23) C(7) 2.737(10) .
C(23) C(10) 2.439(10) .
C(23) C(11) 2.391(10) .
C(26) Fe(1) 3.340(9) .
C(26) O(2) 2.984(10) .
C(26) C(2) 2.589(12) .
C(26) C(5) 3.571(10) .
C(26) C(16) 3.506(12) 2_545
C(26) C(17) 2.646(12) .
C(26) C(18) 3.161(13) .
C(26) C(33) 3.192(15) .
C(27) N(1) 2.484(10) .
C(27) C(1) 3.453(10) .
C(27) C(9) 3.240(11) .
C(27) C(22) 3.508(13) .
C(27) C(29) 2.555(13) .
C(29) O(2) 3.563(10) 4_554
C(29) N(1) 2.504(11) .
C(29) C(9) 3.135(12) .
C(29) C(22) 3.231(15) .
C(29) C(27) 2.555(13) .
C(30) N(3) 2.518(10) .
C(30) C(1) 3.494(10) .
C(30) C(14) 3.285(11) .
C(30) C(16) 3.462(11) .
C(30) C(31) 2.533(12) .
C(31) O(2) 3.574(9) 4_555
C(31) N(3) 2.495(9) .
C(31) C(1) 3.554(9) .
C(31) C(14) 3.193(11) .
C(31) C(16) 3.284(12) .
C(31) C(30) 2.533(12) .
C(33) Fe(1) 3.237(12) .
C(33) C(3) 2.644(15) .
C(33) C(12) 3.225(18) .
C(33) C(26) 3.192(15) .
C(33) C(34) 2.585(14) .
C(34) O(2) 3.234(9) .
C(34) C(3) 2.341(11) .
C(34) C(4) 2.268(11) .
C(34) C(5) 3.195(9) .
C(34) C(18) 2.621(12) .
C(34) C(33) 2.585(14) .
Fe(1) H(1) 3.319 .
Fe(1) H(5) 2.738 .
Fe(1) H(6) 2.716 .
Fe(1) H(10) 3.349 .
Fe(1) H(13) 3.326 .
Fe(1) H(19) 3.377 .
Fe(1) H(25) 3.348 .
Fe(1) H(40) 3.236 .
O(2) H(1) 3.209 .
O(2) H(2) 2.696 .
O(2) H(23) 2.940 .
O(2) H(25) 2.481 .
O(2) H(29) 3.241 4_455
O(2) H(30) 2.979 4_455
O(2) H(36) 2.662 4_454
O(2) H(40) 3.129 .
N(1) H(1) 2.962 .
N(1) H(3) 3.091 1_655
N(1) H(5) 2.006 .
N(1) H(10) 3.301 .
N(1) H(20) 3.044 .
N(1) H(21) 3.309 .
N(1) H(22) 2.728 .
N(1) H(26) 2.906 .
N(1) H(27) 3.266 .
N(1) H(28) 2.483 .
N(1) H(29) 2.923 .
N(1) H(30) 3.282 .
N(1) H(31) 2.521 .
N(3) H(1) 3.008 .
N(3) H(3) 3.056 1_655
N(3) H(6) 1.965 .
N(3) H(14) 2.996 .
N(3) H(15) 3.277 .
N(3) H(16) 2.676 .
N(3) H(32) 2.943 .
N(3) H(33) 3.284 .
N(3) H(34) 2.554 .
N(3) H(35) 2.913 .
N(3) H(36) 3.269 .
N(3) H(37) 2.527 .
C(1) H(1) 2.727 .
C(1) H(3) 3.097 1_655
C(1) H(5) 2.503 .
C(1) H(6) 2.443 .
C(1) H(10) 3.099 .
C(1) H(26) 3.543 .
C(1) H(28) 3.526 .
C(1) H(31) 3.482 .
C(1) H(34) 3.323 .
C(2) H(4) 2.996 2_545
C(2) H(5) 2.946 .
C(2) H(8) 2.642 .
C(2) H(9) 3.164 .
C(2) H(10) 3.222 .
C(2) H(17) 2.083 .
C(2) H(18) 2.077 .
C(2) H(18) 3.058 3_655
C(2) H(19) 2.088 .
C(2) H(23) 3.361 .
C(2) H(24) 2.808 .
C(2) H(25) 2.867 .
C(3) H(4) 2.628 2_545
C(3) H(6) 3.096 .
C(3) H(8) 3.369 .
C(3) H(9) 2.863 .
C(3) H(10) 2.859 .
C(3) H(11) 2.007 .
C(3) H(12) 2.008 .
C(3) H(13) 2.002 .
C(3) H(38) 2.710 .
C(3) H(39) 3.239 .
C(3) H(40) 3.250 .
C(4) H(4) 2.852 2_545
C(4) H(5) 3.080 .
C(4) H(8) 2.049 .
C(4) H(9) 2.055 .
C(4) H(10) 2.062 .
C(4) H(11) 2.680 .
C(4) H(12) 3.142 .
C(4) H(13) 3.243 .
C(4) H(17) 3.392 .
C(4) H(18) 2.895 .
C(4) H(18) 3.411 3_655
C(4) H(19) 2.907 .
C(5) H(1) 2.093 .
C(5) H(5) 3.548 .
C(5) H(6) 3.403 .
C(5) H(25) 3.162 .
C(5) H(26) 3.384 .
C(5) H(30) 3.194 4_455
C(5) H(34) 3.414 .
C(5) H(36) 3.109 4_454
C(5) H(40) 3.413 .
C(6) H(2) 3.260 1_655
C(6) H(3) 3.224 1_655
C(6) H(5) 3.170 .
C(6) H(11) 2.773 .
C(6) H(15) 3.326 2_645
C(6) H(18) 3.135 .
C(6) H(18) 3.481 3_655
C(6) H(19) 3.196 .
C(6) H(31) 3.336 .
C(6) H(32) 3.488 4_554
C(6) H(33) 3.242 4_554
C(6) H(34) 3.505 4_554
C(7) H(1) 3.221 .
C(7) H(2) 2.030 .
C(7) H(3) 3.247 .
C(7) H(4) 3.315 .
C(7) H(25) 3.546 .
C(7) H(27) 3.453 4_455
C(7) H(29) 3.571 4_455
C(7) H(30) 2.875 4_455
C(7) H(36) 2.694 4_454
C(8) H(4) 2.943 .
C(8) H(26) 3.175 .
C(8) H(30) 3.277 4_455
C(8) H(34) 3.000 .
C(8) H(36) 3.312 4_454
C(8) H(39) 3.326 2_555
C(9) H(1) 3.372 .
C(9) H(3) 3.123 1_655
C(9) H(5) 3.308 .
C(9) H(7) 3.141 1_655
C(9) H(14) 3.052 .
C(9) H(15) 2.748 .
C(9) H(16) 3.304 .
C(9) H(20) 2.075 .
C(9) H(21) 2.063 .
C(9) H(22) 2.067 .
C(9) H(23) 3.156 2_555
C(9) H(28) 2.842 .
C(9) H(29) 3.205 .
C(9) H(31) 2.994 .
C(10) H(3) 2.074 .
C(10) H(7) 3.308 .
C(10) H(10) 3.088 1_455
C(10) H(27) 2.921 4_455
C(10) H(30) 3.438 4_455
C(10) H(32) 3.442 4_454
C(10) H(33) 3.122 4_454
C(10) H(36) 3.253 4_454
C(11) H(1) 2.175 .
C(11) H(2) 3.291 .
C(11) H(4) 2.101 .
C(11) H(7) 3.274 .
C(11) H(30) 3.079 4_455
C(11) H(36) 3.086 4_454
C(12) H(4) 3.221 2_545
C(12) H(6) 3.027 .
C(12) H(9) 3.135 .
C(12) H(10) 3.197 .
C(12) H(20) 3.523 2_645
C(12) H(35) 2.897 .
C(12) H(38) 2.818 .
C(12) H(38) 3.268 3_656
C(13) H(2) 2.071 .
C(13) H(4) 3.345 .
C(13) H(7) 2.080 .
C(13) H(10) 2.898 1_455
C(13) H(27) 3.538 4_455
C(13) H(31) 3.344 1_455
C(13) H(33) 3.237 4_454
C(13) H(37) 3.576 1_455
C(14) H(1) 3.402 .
C(14) H(3) 3.104 1_655
C(14) H(6) 3.284 .
C(14) H(7) 3.089 1_655
C(14) H(14) 2.059 .
C(14) H(15) 2.043 .
C(14) H(16) 2.059 .
C(14) H(20) 3.017 .
C(14) H(21) 2.715 .
C(14) H(22) 3.291 .
C(14) H(23) 3.059 2_555
C(14) H(24) 3.409 2_555
C(14) H(32) 3.353 .
C(14) H(34) 3.228 .
C(14) H(37) 2.795 .
C(15) H(1) 3.019 .
C(15) H(3) 3.333 .
C(15) H(7) 2.038 .
C(15) H(12) 3.342 2_555
C(15) H(18) 3.379 4_455
C(15) H(19) 3.373 4_455
C(16) H(7) 3.124 1_655
C(16) H(9) 3.321 2_655
C(16) H(14) 3.380 3_666
C(16) H(17) 3.160 4_555
C(16) H(20) 3.573 .
C(16) H(21) 2.958 .
C(16) H(23) 3.178 2_555
C(16) H(24) 3.318 2_555
C(16) H(25) 3.445 2_555
C(16) H(25) 3.533 4_555
C(16) H(32) 3.091 .
C(16) H(32) 3.361 3_666
C(16) H(34) 3.580 .
C(16) H(37) 2.650 .
C(17) H(4) 2.630 2_545
C(17) H(6) 3.476 .
C(17) H(11) 3.404 .
C(17) H(12) 2.854 .
C(17) H(13) 2.874 .
C(17) H(23) 2.713 .
C(17) H(24) 3.250 .
C(17) H(25) 3.243 .
C(17) H(38) 1.992 .
C(17) H(39) 1.999 .
C(17) H(40) 1.971 .
C(18) H(5) 2.810 .
C(18) H(8) 2.735 .
C(18) H(16) 3.446 4_454
C(18) H(18) 2.766 3_655
C(18) H(24) 3.076 .
C(18) H(25) 3.140 .
C(18) H(37) 3.399 4_454
C(20) H(8) 3.474 .
C(20) H(10) 3.418 .
C(20) H(19) 2.928 .
C(20) H(20) 3.530 .
C(20) H(22) 2.887 .
C(20) H(26) 2.071 .
C(20) H(27) 2.079 .
C(20) H(28) 2.062 .
C(20) H(29) 2.078 .
C(20) H(30) 2.077 .
C(20) H(31) 2.070 .
C(21) H(13) 3.013 .
C(21) H(14) 3.441 .
C(21) H(16) 2.812 .
C(21) H(32) 2.050 .
C(21) H(33) 2.054 .
C(21) H(34) 2.053 .
C(21) H(35) 2.052 .
C(21) H(36) 2.060 .
C(21) H(37) 2.064 .
C(22) H(7) 3.196 1_655
C(22) H(14) 3.594 .
C(22) H(15) 2.954 .
C(22) H(22) 3.573 3_665
C(22) H(23) 3.383 2_555
C(22) H(27) 3.442 3_665
C(22) H(28) 2.941 .
C(22) H(29) 2.842 .
C(22) H(31) 3.194 .
C(23) H(2) 3.322 .
C(23) H(3) 2.099 .
C(23) H(4) 2.060 .
C(23) H(12) 3.542 2_555
C(23) H(15) 3.475 1_455
C(23) H(17) 3.489 4_455
C(23) H(18) 3.599 4_455
C(23) H(19) 3.284 4_455
C(23) H(20) 3.290 1_455
C(26) H(1) 3.297 2_545
C(26) H(14) 2.695 2_545
C(26) H(16) 3.305 4_454
C(26) H(17) 2.723 .
C(26) H(34) 3.483 2_545
C(26) H(39) 3.107 .
C(26) H(40) 3.187 .
C(27) H(1) 3.374 .
C(27) H(2) 3.567 4_554
C(27) H(5) 2.039 .
C(27) H(11) 3.552 4_454
C(27) H(19) 3.519 .
C(27) H(22) 2.866 .
C(27) H(29) 2.600 .
C(27) H(30) 2.934 .
C(27) H(31) 3.345 .
C(27) H(35) 3.097 4_454
C(27) H(39) 3.153 2_555
C(29) H(5) 2.049 .
C(29) H(8) 3.287 .
C(29) H(10) 3.378 .
C(29) H(19) 3.419 .
C(29) H(20) 3.156 .
C(29) H(22) 2.916 .
C(29) H(26) 3.310 .
C(29) H(27) 2.554 .
C(29) H(28) 3.012 .
C(29) H(33) 3.195 4_554
C(29) H(40) 3.144 4_554
C(30) H(1) 3.557 .
C(30) H(6) 1.998 .
C(30) H(8) 3.172 4_455
C(30) H(9) 3.597 4_455
C(30) H(10) 3.478 4_455
C(30) H(14) 3.355 .
C(30) H(16) 3.202 .
C(30) H(24) 3.252 2_555
C(30) H(30) 3.560 4_455
C(30) H(31) 3.276 4_455
C(30) H(35) 3.254 .
C(30) H(36) 2.512 .
C(30) H(37) 3.047 .
C(31) H(6) 2.012 .
C(31) H(13) 2.922 .
C(31) H(16) 2.586 .
C(31) H(25) 3.292 4_555
C(31) H(26) 2.884 4_555
C(31) H(32) 2.600 .
C(31) H(33) 2.874 .
C(31) H(34) 3.337 .
C(33) H(1) 3.576 2_545
C(33) H(4) 3.264 2_545
C(33) H(12) 3.180 .
C(33) H(12) 3.392 3_656
C(33) H(13) 3.201 .
C(33) H(23) 2.786 .
C(33) H(28) 3.120 2_545
C(33) H(29) 3.256 4_455
C(34) H(4) 2.847 2_545
C(34) H(17) 2.693 .
C(34) H(18) 3.222 .
C(34) H(19) 3.222 .
C(34) H(23) 2.072 .
C(34) H(24) 2.057 .
C(34) H(25) 2.060 .
C(34) H(38) 3.356 .
C(34) H(39) 2.812 .
C(34) H(40) 2.856 .
H(1) Fe(1) 3.319 .
H(1) O(2) 3.209 .
H(1) N(1) 2.962 .
H(1) N(3) 3.008 .
H(1) C(1) 2.727 .
H(1) C(5) 2.093 .
H(1) C(7) 3.221 .
H(1) C(9) 3.372 .
H(1) C(11) 2.175 .
H(1) C(14) 3.402 .
H(1) C(15) 3.019 .
H(1) C(26) 3.297 2_555
H(1) C(27) 3.374 .
H(1) C(30) 3.557 .
H(1) C(33) 3.576 2_555
H(1) H(4) 3.006 .
H(1) H(23) 2.973 2_555
H(1) H(24) 2.948 2_555
H(1) H(26) 3.053 .
H(1) H(28) 3.054 .
H(1) H(34) 2.722 .
H(1) H(39) 2.711 2_555
H(2) O(2) 2.696 .
H(2) C(6) 3.260 1_455
H(2) C(7) 2.030 .
H(2) C(11) 3.291 .
H(2) C(13) 2.071 .
H(2) C(23) 3.322 .
H(2) C(27) 3.567 4_455
H(2) H(3) 2.393 .
H(2) H(9) 2.945 1_455
H(2) H(10) 2.692 1_455
H(2) H(11) 3.035 1_455
H(2) H(15) 3.462 2_545
H(2) H(21) 2.791 2_545
H(2) H(27) 2.625 4_455
H(2) H(32) 3.236 4_454
H(2) H(33) 3.231 4_454
H(2) H(36) 3.592 4_454
H(3) N(1) 3.091 1_455
H(3) N(3) 3.056 1_455
H(3) C(1) 3.097 1_455
H(3) C(6) 3.224 1_455
H(3) C(7) 3.247 .
H(3) C(9) 3.123 1_455
H(3) C(10) 2.074 .
H(3) C(14) 3.104 1_455
H(3) C(15) 3.333 .
H(3) C(23) 2.099 .
H(3) H(2) 2.393 .
H(3) H(7) 2.392 .
H(3) H(10) 2.259 1_455
H(3) H(11) 3.365 1_455
H(3) H(31) 2.904 1_455
H(3) H(33) 3.328 4_454
H(3) H(35) 3.417 1_455
H(3) H(37) 3.221 1_455
H(4) C(2) 2.996 2_555
H(4) C(3) 2.628 2_555
H(4) C(4) 2.852 2_555
H(4) C(7) 3.315 .
H(4) C(8) 2.943 .
H(4) C(11) 2.101 .
H(4) C(12) 3.221 2_555
H(4) C(13) 3.345 .
H(4) C(17) 2.630 2_555
H(4) C(23) 2.060 .
H(4) C(33) 3.264 2_555
H(4) C(34) 2.847 2_555
H(4) H(1) 3.006 .
H(4) H(7) 2.357 .
H(4) H(9) 3.517 2_555
H(4) H(12) 2.846 2_555
H(4) H(18) 3.196 4_455
H(4) H(38) 3.517 2_555
H(4) H(39) 3.046 2_555
H(5) Fe(1) 2.738 .
H(5) N(1) 2.006 .
H(5) C(1) 2.503 .
H(5) C(2) 2.946 .
H(5) C(4) 3.080 .
H(5) C(5) 3.548 .
H(5) C(6) 3.170 .
H(5) C(9) 3.308 .
H(5) C(18) 2.810 .
H(5) C(27) 2.039 .
H(5) C(29) 2.049 .
H(5) H(8) 2.872 .
H(5) H(10) 3.075 .
H(5) H(17) 3.397 .
H(5) H(18) 3.447 .
H(5) H(19) 2.038 .
H(5) H(26) 2.181 .
H(5) H(27) 2.534 .
H(5) H(28) 2.765 .
H(5) H(29) 2.800 .
H(5) H(30) 2.215 .
H(5) H(31) 2.493 .
H(6) Fe(1) 2.716 .
H(6) N(3) 1.965 .
H(6) C(1) 2.443 .
H(6) C(3) 3.096 .
H(6) C(5) 3.403 .
H(6) C(12) 3.027 .
H(6) C(14) 3.284 .
H(6) C(17) 3.476 .
H(6) C(30) 1.998 .
H(6) C(31) 2.012 .
H(6) H(11) 3.407 .
H(6) H(13) 2.301 .
H(6) H(32) 2.760 .
H(6) H(33) 2.163 .
H(6) H(34) 2.434 .
H(6) H(35) 2.132 .
H(6) H(36) 2.515 .
H(6) H(37) 2.746 .
H(6) H(38) 3.520 .
H(7) C(9) 3.141 1_455
H(7) C(10) 3.308 .
H(7) C(11) 3.274 .
H(7) C(13) 2.080 .
H(7) C(14) 3.089 1_455
H(7) C(15) 2.038 .
H(7) C(16) 3.124 1_455
H(7) C(22) 3.196 1_455
H(7) H(3) 2.392 .
H(7) H(4) 2.357 .
H(7) H(9) 3.047 2_555
H(7) H(12) 3.226 2_555
H(7) H(15) 2.582 1_455
H(7) H(16) 3.281 1_455
H(7) H(17) 3.218 4_455
H(7) H(18) 3.550 4_455
H(7) H(19) 3.468 4_455
H(7) H(20) 2.603 1_455
H(7) H(21) 3.459 1_455
H(8) C(2) 2.642 .
H(8) C(3) 3.369 .
H(8) C(4) 2.049 .
H(8) C(18) 2.735 .
H(8) C(20) 3.474 .
H(8) C(29) 3.287 .
H(8) C(30) 3.172 4_554
H(8) H(5) 2.872 .
H(8) H(9) 1.584 .
H(8) H(10) 1.584 .
H(8) H(15) 3.586 2_645
H(8) H(17) 3.418 3_655
H(8) H(18) 2.553 .
H(8) H(18) 3.147 3_655
H(8) H(19) 2.613 .
H(8) H(30) 2.980 .
H(8) H(31) 3.014 .
H(8) H(32) 3.223 4_554
H(8) H(33) 2.923 4_554
H(8) H(34) 2.846 4_554
H(9) C(2) 3.164 .
H(9) C(3) 2.863 .
H(9) C(4) 2.055 .
H(9) C(12) 3.135 .
H(9) C(16) 3.321 2_645
H(9) C(30) 3.597 4_554
H(9) H(2) 2.945 1_655
H(9) H(4) 3.517 2_545
H(9) H(7) 3.047 2_545
H(9) H(8) 1.584 .
H(9) H(10) 1.584 .
H(9) H(11) 2.604 .
H(9) H(12) 3.510 .
H(9) H(15) 2.391 2_645
H(9) H(17) 3.259 3_655
H(9) H(18) 3.554 .
H(9) H(18) 3.352 3_655
H(9) H(21) 3.591 2_645
H(9) H(32) 3.221 4_554
H(9) H(33) 3.408 4_554
H(9) H(34) 3.584 4_554
H(10) Fe(1) 3.349 .
H(10) N(1) 3.301 .
H(10) C(1) 3.099 .
H(10) C(2) 3.222 .
H(10) C(3) 2.859 .
H(10) C(4) 2.062 .
H(10) C(10) 3.088 1_655
H(10) C(12) 3.197 .
H(10) C(13) 2.898 1_655
H(10) C(20) 3.418 .
H(10) C(29) 3.378 .
H(10) C(30) 3.478 4_554
H(10) H(2) 2.692 1_655
H(10) H(3) 2.259 1_655
H(10) H(5) 3.075 .
H(10) H(8) 1.584 .
H(10) H(9) 1.584 .
H(10) H(11) 2.635 .
H(10) H(30) 3.518 .
H(10) H(31) 2.784 .
H(10) H(32) 3.445 4_554
H(10) H(33) 2.887 4_554
H(10) H(34) 3.581 4_554
H(11) C(3) 2.007 .
H(11) C(4) 2.680 .
H(11) C(6) 2.773 .
H(11) C(17) 3.404 .
H(11) C(27) 3.552 4_555
H(11) H(2) 3.035 1_655
H(11) H(3) 3.365 1_655
H(11) H(6) 3.407 .
H(11) H(9) 2.604 .
H(11) H(10) 2.635 .
H(11) H(12) 1.584 .
H(11) H(13) 1.584 .
H(11) H(20) 3.101 2_645
H(11) H(21) 3.393 2_645
H(11) H(26) 3.340 4_555
H(11) H(27) 3.095 4_555
H(11) H(35) 2.819 .
H(12) C(3) 2.008 .
H(12) C(4) 3.142 .
H(12) C(15) 3.342 2_545
H(12) C(17) 2.854 .
H(12) C(23) 3.542 2_545
H(12) C(33) 3.180 .
H(12) C(33) 3.392 3_656
H(12) H(4) 2.846 2_545
H(12) H(7) 3.226 2_545
H(12) H(9) 3.510 .
H(12) H(11) 1.584 .
H(12) H(12) 3.512 3_656
H(12) H(13) 1.584 .
H(12) H(20) 3.034 2_645
H(12) H(35) 3.577 .
H(12) H(38) 2.673 .
H(12) H(38) 2.527 3_656
H(12) H(39) 3.582 .
H(12) H(39) 3.504 3_656
H(13) Fe(1) 3.326 .
H(13) C(3) 2.002 .
H(13) C(4) 3.243 .
H(13) C(17) 2.874 .
H(13) C(21) 3.013 .
H(13) C(31) 2.922 .
H(13) C(33) 3.201 .
H(13) H(6) 2.301 .
H(13) H(11) 1.584 .
H(13) H(12) 1.584 .
H(13) H(26) 3.374 4_555
H(13) H(35) 2.165 .
H(13) H(36) 3.400 .
H(13) H(38) 2.638 .
H(13) H(38) 3.263 3_656
H(14) N(3) 2.996 .
H(14) C(9) 3.052 .
H(14) C(14) 2.059 .
H(14) C(16) 3.380 3_666
H(14) C(21) 3.441 .
H(14) C(22) 3.594 .
H(14) C(26) 2.695 2_555
H(14) C(30) 3.355 .
H(14) H(14) 2.819 3_666
H(14) H(15) 1.584 .
H(14) H(16) 1.584 .
H(14) H(16) 3.069 3_666
H(14) H(21) 3.114 .
H(14) H(23) 2.559 2_555
H(14) H(24) 2.530 2_555
H(14) H(25) 2.537 2_555
H(14) H(32) 2.874 .
H(14) H(32) 2.858 3_666
H(14) H(34) 3.318 .
H(14) H(37) 3.324 .
H(15) N(3) 3.277 .
H(15) C(6) 3.326 2_655
H(15) C(9) 2.748 .
H(15) C(14) 2.043 .
H(15) C(22) 2.954 .
H(15) C(23) 3.475 1_655
H(15) H(2) 3.462 2_555
H(15) H(7) 2.582 1_655
H(15) H(8) 3.586 2_655
H(15) H(9) 2.391 2_655
H(15) H(14) 1.584 .
H(15) H(16) 1.584 .
H(15) H(17) 2.952 4_555
H(15) H(20) 3.089 .
H(15) H(21) 2.567 .
H(15) H(23) 3.546 2_555
H(15) H(32) 3.126 3_666
H(15) H(37) 3.205 .
H(16) N(3) 2.676 .
H(16) C(9) 3.304 .
H(16) C(14) 2.059 .
H(16) C(18) 3.446 4_555
H(16) C(21) 2.812 .
H(16) C(26) 3.305 4_555
H(16) C(30) 3.202 .
H(16) C(31) 2.586 .
H(16) H(7) 3.281 1_655
H(16) H(14) 1.584 .
H(16) H(14) 3.069 3_666
H(16) H(15) 1.584 .
H(16) H(17) 2.507 4_555
H(16) H(24) 3.073 4_555
H(16) H(25) 2.667 4_555
H(16) H(32) 2.727 .
H(16) H(34) 3.578 .
H(16) H(35) 3.405 .
H(16) H(36) 2.912 .
H(16) H(37) 1.887 .
H(17) C(2) 2.083 .
H(17) C(4) 3.392 .
H(17) C(16) 3.160 4_454
H(17) C(23) 3.489 4_554
H(17) C(26) 2.723 .
H(17) C(34) 2.693 .
H(17) H(5) 3.397 .
H(17) H(7) 3.218 4_554
H(17) H(8) 3.418 3_655
H(17) H(9) 3.259 3_655
H(17) H(15) 2.952 4_454
H(17) H(16) 2.507 4_454
H(17) H(18) 1.584 .
H(17) H(18) 3.204 3_655
H(17) H(19) 1.584 .
H(17) H(24) 2.522 .
H(17) H(25) 2.568 .
H(17) H(37) 2.782 4_454
H(18) C(2) 2.077 .
H(18) C(2) 3.058 3_655
H(18) C(4) 2.895 .
H(18) C(4) 3.411 3_655
H(18) C(6) 3.135 .
H(18) C(6) 3.481 3_655
H(18) C(15) 3.379 4_554
H(18) C(18) 2.766 3_655
H(18) C(23) 3.599 4_554
H(18) C(34) 3.222 .
H(18) H(4) 3.196 4_554
H(18) H(5) 3.447 .
H(18) H(7) 3.550 4_554
H(18) H(8) 2.553 .
H(18) H(8) 3.147 3_655
H(18) H(9) 3.554 .
H(18) H(9) 3.352 3_655
H(18) H(17) 1.584 .
H(18) H(17) 3.204 3_655
H(18) H(18) 1.946 3_655
H(18) H(19) 1.584 .
H(18) H(19) 3.479 3_655
H(18) H(24) 3.507 .
H(19) Fe(1) 3.377 .
H(19) C(2) 2.088 .
H(19) C(4) 2.907 .
H(19) C(6) 3.196 .
H(19) C(15) 3.373 4_554
H(19) C(20) 2.928 .
H(19) C(23) 3.284 4_554
H(19) C(27) 3.519 .
H(19) C(29) 3.419 .
H(19) C(34) 3.222 .
H(19) H(5) 2.038 .
H(19) H(7) 3.468 4_554
H(19) H(8) 2.613 .
H(19) H(17) 1.584 .
H(19) H(18) 1.584 .
H(19) H(18) 3.479 3_655
H(19) H(26) 3.301 .
H(19) H(30) 2.953 .
H(19) H(37) 3.187 4_454
H(20) N(1) 3.044 .
H(20) C(9) 2.075 .
H(20) C(12) 3.523 2_655
H(20) C(14) 3.017 .
H(20) C(16) 3.573 .
H(20) C(20) 3.530 .
H(20) C(23) 3.290 1_655
H(20) C(29) 3.156 .
H(20) H(7) 2.603 1_655
H(20) H(11) 3.101 2_655
H(20) H(12) 3.034 2_655
H(20) H(15) 3.089 .
H(20) H(21) 1.584 .
H(20) H(22) 1.584 .
H(20) H(27) 3.520 3_665
H(20) H(28) 3.550 3_665
H(20) H(29) 2.741 .
H(20) H(31) 2.912 .
H(20) H(38) 3.286 4_554
H(20) H(40) 3.285 4_554
H(21) N(1) 3.309 .
H(21) C(9) 2.063 .
H(21) C(14) 2.715 .
H(21) C(16) 2.958 .
H(21) H(2) 2.791 2_555
H(21) H(7) 3.459 1_655
H(21) H(9) 3.591 2_655
H(21) H(11) 3.393 2_655
H(21) H(14) 3.114 .
H(21) H(15) 2.567 .
H(21) H(20) 1.584 .
H(21) H(22) 1.584 .
H(21) H(23) 2.894 2_555
H(21) H(27) 2.963 3_665
H(21) H(28) 3.454 .
H(21) H(28) 3.564 3_665
H(22) N(1) 2.728 .
H(22) C(9) 2.067 .
H(22) C(14) 3.291 .
H(22) C(20) 2.887 .
H(22) C(22) 3.573 3_665
H(22) C(27) 2.866 .
H(22) C(29) 2.916 .
H(22) H(20) 1.584 .
H(22) H(21) 1.584 .
H(22) H(22) 2.691 3_665
H(22) H(23) 3.577 2_555
H(22) H(27) 3.109 .
H(22) H(27) 3.302 3_665
H(22) H(28) 2.278 .
H(22) H(28) 3.183 3_665
H(22) H(29) 2.354 .
H(22) H(29) 3.536 3_665
H(22) H(31) 3.162 .
H(22) H(40) 3.557 2_555
H(22) H(40) 3.376 4_554
H(23) O(2) 2.940 .
H(23) C(2) 3.361 .
H(23) C(9) 3.156 2_545
H(23) C(14) 3.059 2_545
H(23) C(16) 3.178 2_545
H(23) C(17) 2.713 .
H(23) C(22) 3.383 2_545
H(23) C(33) 2.786 .
H(23) C(34) 2.072 .
H(23) H(1) 2.973 2_545
H(23) H(14) 2.559 2_545
H(23) H(15) 3.546 2_545
H(23) H(21) 2.894 2_545
H(23) H(22) 3.577 2_545
H(23) H(24) 1.584 .
H(23) H(25) 1.584 .
H(23) H(39) 2.569 .
H(23) H(40) 2.653 .
H(24) C(2) 2.808 .
H(24) C(14) 3.409 2_545
H(24) C(16) 3.318 2_545
H(24) C(17) 3.250 .
H(24) C(18) 3.076 .
H(24) C(30) 3.252 2_545
H(24) C(34) 2.057 .
H(24) H(1) 2.948 2_545
H(24) H(14) 2.530 2_545
H(24) H(16) 3.073 4_454
H(24) H(17) 2.522 .
H(24) H(18) 3.507 .
H(24) H(23) 1.584 .
H(24) H(25) 1.584 .
H(24) H(32) 3.097 2_545
H(24) H(34) 2.576 2_545
H(24) H(39) 3.552 .
H(25) Fe(1) 3.348 .
H(25) O(2) 2.481 .
H(25) C(2) 2.867 .
H(25) C(5) 3.162 .
H(25) C(7) 3.546 .
H(25) C(16) 3.445 2_545
H(25) C(16) 3.533 4_454
H(25) C(17) 3.243 .
H(25) C(18) 3.140 .
H(25) C(31) 3.292 4_454
H(25) C(34) 2.060 .
H(25) H(14) 2.537 2_545
H(25) H(16) 2.667 4_454
H(25) H(17) 2.568 .
H(25) H(23) 1.584 .
H(25) H(24) 1.584 .
H(25) H(32) 3.323 4_454
H(25) H(36) 2.808 4_454
H(25) H(37) 2.899 4_454
H(26) N(1) 2.906 .
H(26) C(1) 3.543 .
H(26) C(5) 3.384 .
H(26) C(8) 3.175 .
H(26) C(20) 2.071 .
H(26) C(29) 3.310 .
H(26) C(31) 2.884 4_454
H(26) H(1) 3.053 .
H(26) H(5) 2.181 .
H(26) H(11) 3.340 4_454
H(26) H(13) 3.374 4_454
H(26) H(19) 3.301 .
H(26) H(27) 1.584 .
H(26) H(28) 1.584 .
H(26) H(29) 3.502 .
H(26) H(30) 3.548 .
H(26) H(35) 2.221 4_454
H(26) H(36) 3.062 4_454
H(26) H(37) 2.950 4_454
H(26) H(39) 3.141 2_555
H(27) N(1) 3.266 .
H(27) C(7) 3.453 4_554
H(27) C(10) 2.921 4_554
H(27) C(13) 3.538 4_554
H(27) C(20) 2.079 .
H(27) C(22) 3.442 3_665
H(27) C(29) 2.554 .
H(27) H(2) 2.625 4_554
H(27) H(5) 2.534 .
H(27) H(11) 3.095 4_454
H(27) H(20) 3.520 3_665
H(27) H(21) 2.963 3_665
H(27) H(22) 3.109 .
H(27) H(22) 3.302 3_665
H(27) H(26) 1.584 .
H(27) H(28) 1.584 .
H(27) H(29) 2.407 .
H(27) H(30) 2.721 .
H(27) H(31) 3.479 .
H(27) H(35) 3.240 4_454
H(28) N(1) 2.483 .
H(28) C(1) 3.526 .
H(28) C(9) 2.842 .
H(28) C(20) 2.062 .
H(28) C(22) 2.941 .
H(28) C(29) 3.012 .
H(28) C(33) 3.120 2_555
H(28) H(1) 3.054 .
H(28) H(5) 2.765 .
H(28) H(20) 3.550 3_665
H(28) H(21) 3.454 .
H(28) H(21) 3.564 3_665
H(28) H(22) 2.278 .
H(28) H(22) 3.183 3_665
H(28) H(26) 1.584 .
H(28) H(27) 1.584 .
H(28) H(29) 2.846 .
H(28) H(30) 3.593 .
H(28) H(35) 3.567 4_454
H(28) H(38) 3.426 2_555
H(28) H(39) 2.358 2_555
H(28) H(40) 3.180 2_555
H(29) O(2) 3.241 4_554
H(29) N(1) 2.923 .
H(29) C(7) 3.571 4_554
H(29) C(9) 3.205 .
H(29) C(20) 2.078 .
H(29) C(22) 2.842 .
H(29) C(27) 2.600 .
H(29) C(33) 3.256 4_554
H(29) H(5) 2.800 .
H(29) H(20) 2.741 .
H(29) H(22) 2.354 .
H(29) H(22) 3.536 3_665
H(29) H(26) 3.502 .
H(29) H(27) 2.407 .
H(29) H(28) 2.846 .
H(29) H(30) 1.584 .
H(29) H(31) 1.584 .
H(29) H(38) 3.463 4_554
H(29) H(40) 2.338 4_554
H(30) O(2) 2.979 4_554
H(30) N(1) 3.282 .
H(30) C(5) 3.194 4_554
H(30) C(7) 2.875 4_554
H(30) C(8) 3.277 4_554
H(30) C(10) 3.438 4_554
H(30) C(11) 3.079 4_554
H(30) C(20) 2.077 .
H(30) C(27) 2.934 .
H(30) C(30) 3.560 4_554
H(30) H(5) 2.215 .
H(30) H(8) 2.980 .
H(30) H(10) 3.518 .
H(30) H(19) 2.953 .
H(30) H(26) 3.548 .
H(30) H(27) 2.721 .
H(30) H(28) 3.593 .
H(30) H(29) 1.584 .
H(30) H(31) 1.584 .
H(30) H(33) 3.099 4_554
H(30) H(34) 3.131 4_554
H(30) H(40) 3.404 4_554
H(31) N(1) 2.521 .
H(31) C(1) 3.482 .
H(31) C(6) 3.336 .
H(31) C(9) 2.994 .
H(31) C(13) 3.344 1_655
H(31) C(20) 2.070 .
H(31) C(22) 3.194 .
H(31) C(27) 3.345 .
H(31) C(30) 3.276 4_554
H(31) H(3) 2.904 1_655
H(31) H(5) 2.493 .
H(31) H(8) 3.014 .
H(31) H(10) 2.784 .
H(31) H(20) 2.912 .
H(31) H(22) 3.162 .
H(31) H(27) 3.479 .
H(31) H(29) 1.584 .
H(31) H(30) 1.584 .
H(31) H(33) 2.464 4_554
H(31) H(34) 3.289 4_554
H(31) H(40) 3.305 4_554
H(32) N(3) 2.943 .
H(32) C(6) 3.488 4_455
H(32) C(10) 3.442 4_555
H(32) C(14) 3.353 .
H(32) C(16) 3.091 .
H(32) C(16) 3.361 3_666
H(32) C(21) 2.050 .
H(32) C(31) 2.600 .
H(32) H(2) 3.236 4_555
H(32) H(6) 2.760 .
H(32) H(8) 3.223 4_455
H(32) H(9) 3.221 4_455
H(32) H(10) 3.445 4_455
H(32) H(14) 2.874 .
H(32) H(14) 2.858 3_666
H(32) H(15) 3.126 3_666
H(32) H(16) 2.727 .
H(32) H(24) 3.097 2_555
H(32) H(25) 3.323 4_555
H(32) H(33) 1.584 .
H(32) H(34) 1.584 .
H(32) H(35) 3.481 .
H(32) H(36) 2.383 .
H(32) H(37) 2.906 .
H(33) N(3) 3.284 .
H(33) C(6) 3.242 4_455
H(33) C(10) 3.122 4_555
H(33) C(13) 3.237 4_555
H(33) C(21) 2.054 .
H(33) C(29) 3.195 4_455
H(33) C(31) 2.874 .
H(33) H(2) 3.231 4_555
H(33) H(3) 3.328 4_555
H(33) H(6) 2.163 .
H(33) H(8) 2.923 4_455
H(33) H(9) 3.408 4_455
H(33) H(10) 2.887 4_455
H(33) H(30) 3.099 4_455
H(33) H(31) 2.464 4_455
H(33) H(32) 1.584 .
H(33) H(34) 1.584 .
H(33) H(35) 3.437 .
H(33) H(36) 2.645 .
H(33) H(37) 3.585 .
H(34) N(3) 2.554 .
H(34) C(1) 3.323 .
H(34) C(5) 3.414 .
H(34) C(6) 3.505 4_455
H(34) C(8) 3.000 .
H(34) C(14) 3.228 .
H(34) C(16) 3.580 .
H(34) C(21) 2.053 .
H(34) C(26) 3.483 2_555
H(34) C(31) 3.337 .
H(34) H(1) 2.722 .
H(34) H(6) 2.434 .
H(34) H(8) 2.846 4_455
H(34) H(9) 3.584 4_455
H(34) H(10) 3.581 4_455
H(34) H(14) 3.318 .
H(34) H(16) 3.578 .
H(34) H(24) 2.576 2_555
H(34) H(30) 3.131 4_455
H(34) H(31) 3.289 4_455
H(34) H(32) 1.584 .
H(34) H(33) 1.584 .
H(34) H(36) 3.446 .
H(35) N(3) 2.913 .
H(35) C(12) 2.897 .
H(35) C(21) 2.052 .
H(35) C(27) 3.097 4_555
H(35) C(30) 3.254 .
H(35) H(3) 3.417 1_655
H(35) H(6) 2.132 .
H(35) H(11) 2.819 .
H(35) H(12) 3.577 .
H(35) H(13) 2.165 .
H(35) H(16) 3.405 .
H(35) H(26) 2.221 4_555
H(35) H(27) 3.240 4_555
H(35) H(28) 3.567 4_555
H(35) H(32) 3.481 .
H(35) H(33) 3.437 .
H(35) H(36) 1.584 .
H(35) H(37) 1.584 .
H(36) O(2) 2.662 4_555
H(36) N(3) 3.269 .
H(36) C(5) 3.109 4_555
H(36) C(7) 2.694 4_555
H(36) C(8) 3.312 4_555
H(36) C(10) 3.253 4_555
H(36) C(11) 3.086 4_555
H(36) C(21) 2.060 .
H(36) C(30) 2.512 .
H(36) H(2) 3.592 4_555
H(36) H(6) 2.515 .
H(36) H(13) 3.400 .
H(36) H(16) 2.912 .
H(36) H(25) 2.808 4_555
H(36) H(26) 3.062 4_555
H(36) H(32) 2.383 .
H(36) H(33) 2.645 .
H(36) H(34) 3.446 .
H(36) H(35) 1.584 .
H(36) H(37) 1.584 .
H(37) N(3) 2.527 .
H(37) C(13) 3.576 1_655
H(37) C(14) 2.795 .
H(37) C(16) 2.650 .
H(37) C(18) 3.399 4_555
H(37) C(21) 2.064 .
H(37) C(30) 3.047 .
H(37) H(3) 3.221 1_655
H(37) H(6) 2.746 .
H(37) H(14) 3.324 .
H(37) H(15) 3.205 .
H(37) H(16) 1.887 .
H(37) H(17) 2.782 4_555
H(37) H(19) 3.187 4_555
H(37) H(25) 2.899 4_555
H(37) H(26) 2.950 4_555
H(37) H(32) 2.906 .
H(37) H(33) 3.585 .
H(37) H(35) 1.584 .
H(37) H(36) 1.584 .
H(38) C(3) 2.710 .
H(38) C(12) 2.818 .
H(38) C(12) 3.268 3_656
H(38) C(17) 1.992 .
H(38) C(34) 3.356 .
H(38) H(4) 3.517 2_545
H(38) H(6) 3.520 .
H(38) H(12) 2.673 .
H(38) H(12) 2.527 3_656
H(38) H(13) 2.638 .
H(38) H(13) 3.263 3_656
H(38) H(20) 3.286 4_455
H(38) H(28) 3.426 2_545
H(38) H(29) 3.463 4_455
H(38) H(39) 1.584 .
H(38) H(40) 1.584 .
H(39) C(3) 3.239 .
H(39) C(8) 3.326 2_545
H(39) C(17) 1.999 .
H(39) C(26) 3.107 .
H(39) C(27) 3.153 2_545
H(39) C(34) 2.812 .
H(39) H(1) 2.711 2_545
H(39) H(4) 3.046 2_545
H(39) H(12) 3.582 .
H(39) H(12) 3.504 3_656
H(39) H(23) 2.569 .
H(39) H(24) 3.552 .
H(39) H(26) 3.141 2_545
H(39) H(28) 2.358 2_545
H(39) H(38) 1.584 .
H(39) H(40) 1.584 .
H(40) Fe(1) 3.236 .
H(40) O(2) 3.129 .
H(40) C(3) 3.250 .
H(40) C(5) 3.413 .
H(40) C(17) 1.971 .
H(40) C(26) 3.187 .
H(40) C(29) 3.144 4_455
H(40) C(34) 2.856 .
H(40) H(20) 3.285 4_455
H(40) H(22) 3.557 2_545
H(40) H(22) 3.376 4_455
H(40) H(23) 2.653 .
H(40) H(28) 3.180 2_545
H(40) H(29) 2.338 4_455
H(40) H(30) 3.404 4_455
H(40) H(31) 3.305 4_455
H(40) H(38) 1.584 .
H(40) H(39) 1.584 .

loop_
_geom_torsion_atom_site_label_1
_geom_torsion_atom_site_label_2
_geom_torsion_atom_site_label_3
_geom_torsion_atom_site_label_4
_geom_torsion
C(1) Fe(1) C(2) C(4) 59.0(5)
C(1) Fe(1) C(2) C(18) -62.2(8)
C(1) Fe(1) C(2) C(34) 178.4(4)
C(2) Fe(1) C(1) N(1) 45.4(6)
C(2) Fe(1) C(1) N(3) -143.9(5)
C(1) Fe(1) C(3) C(4) -86.3(4)
C(1) Fe(1) C(3) C(12) 39.5(9)
C(1) Fe(1) C(3) C(17) 158.3(3)
C(3) Fe(1) C(1) N(1) 116.8(5)
C(3) Fe(1) C(1) N(3) -72.4(6)
C(1) Fe(1) C(4) C(2) -134.5(4)
C(1) Fe(1) C(4) C(3) 104.6(4)
C(1) Fe(1) C(4) C(6) -13.2(8)
C(4) Fe(1) C(1) N(1) 77.3(6)
C(4) Fe(1) C(1) N(3) -112.0(5)
C(1) Fe(1) C(5) O(2) -179.9(3)
C(1) Fe(1) C(5) C(8) 5.4(6)
C(5) Fe(1) C(1) N(1) -87.2(5)
C(5) Fe(1) C(1) N(3) 83.5(5)
C(1) Fe(1) C(17) C(3) -37.8(6)
C(1) Fe(1) C(17) C(33) 85.2(10)
C(1) Fe(1) C(17) C(34) -151.8(4)
C(17) Fe(1) C(1) N(1) 142.1(5)
C(17) Fe(1) C(1) N(3) -47.2(8)
C(1) Fe(1) C(34) C(2) -4.4(11)
C(1) Fe(1) C(34) C(17) 116.1(9)
C(1) Fe(1) C(34) C(26) -125.5(9)
C(34) Fe(1) C(1) N(1) 48.7(12)
C(34) Fe(1) C(1) N(3) -140.6(8)
C(2) Fe(1) C(3) C(4) 35.0(4)
C(2) Fe(1) C(3) C(12) 160.8(10)
C(2) Fe(1) C(3) C(17) -80.5(4)
C(3) Fe(1) C(2) C(4) -36.4(4)
C(3) Fe(1) C(2) C(18) -157.5(8)
C(3) Fe(1) C(2) C(34) 83.0(5)
C(2) Fe(1) C(4) C(3) -120.9(6)
C(2) Fe(1) C(4) C(6) 121.3(10)
C(4) Fe(1) C(2) C(18) -121.1(9)
C(4) Fe(1) C(2) C(34) 119.4(6)
C(2) Fe(1) C(5) O(2) 45.3(5)
C(2) Fe(1) C(5) C(8) -129.3(6)
C(5) Fe(1) C(2) C(4) 178.3(4)
C(5) Fe(1) C(2) C(18) 57.2(8)
C(5) Fe(1) C(2) C(34) -62.3(5)
C(2) Fe(1) C(17) C(3) 79.1(4)
C(2) Fe(1) C(17) C(33) -157.9(10)
C(2) Fe(1) C(17) C(34) -34.9(4)
C(17) Fe(1) C(2) C(4) -82.3(5)
C(17) Fe(1) C(2) C(18) 156.6(8)
C(17) Fe(1) C(2) C(34) 37.1(4)
C(2) Fe(1) C(34) C(17) 120.6(7)
C(2) Fe(1) C(34) C(26) -121.1(9)
C(34) Fe(1) C(2) C(4) -119.4(6)
C(34) Fe(1) C(2) C(18) 119.5(9)
C(3) Fe(1) C(4) C(2) 120.9(6)
C(3) Fe(1) C(4) C(6) -117.8(10)
C(4) Fe(1) C(3) C(12) 125.8(11)
C(4) Fe(1) C(3) C(17) -115.4(6)
C(3) Fe(1) C(5) O(2) -48.5(7)
C(3) Fe(1) C(5) C(8) 136.8(6)
C(5) Fe(1) C(3) C(4) 146.1(5)
C(5) Fe(1) C(3) C(12) -88.1(10)
C(5) Fe(1) C(3) C(17) 30.7(7)
C(3) Fe(1) C(17) C(33) 123.0(10)
C(3) Fe(1) C(17) C(34) -114.0(6)
C(17) Fe(1) C(3) C(4) 115.4(6)
C(17) Fe(1) C(3) C(12) -118.8(10)
C(3) Fe(1) C(34) C(2) -79.2(5)
C(3) Fe(1) C(34) C(17) 41.4(4)
C(3) Fe(1) C(34) C(26) 159.8(8)
C(34) Fe(1) C(3) C(4) 75.9(5)
C(34) Fe(1) C(3) C(12) -158.3(10)
C(34) Fe(1) C(3) C(17) -39.6(4)
C(4) Fe(1) C(5) O(2) 48.3(10)
C(4) Fe(1) C(5) C(8) -126.4(8)
C(5) Fe(1) C(4) C(2) -4.2(10)
C(5) Fe(1) C(4) C(3) -125.0(7)
C(5) Fe(1) C(4) C(6) 117.1(9)
C(4) Fe(1) C(17) C(3) 38.2(4)
C(4) Fe(1) C(17) C(33) 161.2(9)
C(4) Fe(1) C(17) C(34) -75.8(4)
C(17) Fe(1) C(4) C(2) 80.1(4)
C(17) Fe(1) C(4) C(3) -40.8(4)
C(17) Fe(1) C(4) C(6) -158.6(9)
C(4) Fe(1) C(34) C(2) -36.2(4)
C(4) Fe(1) C(34) C(17) 84.3(5)
C(4) Fe(1) C(34) C(26) -157.3(8)
C(34) Fe(1) C(4) C(2) 36.2(4)
C(34) Fe(1) C(4) C(3) -84.7(5)
C(34) Fe(1) C(4) C(6) 157.5(9)
C(5) Fe(1) C(17) C(3) -163.7(4)
C(5) Fe(1) C(17) C(33) -40.7(9)
C(5) Fe(1) C(17) C(34) 82.3(4)
C(17) Fe(1) C(5) O(2) -27.5(5)
C(17) Fe(1) C(5) C(8) 157.8(5)
C(5) Fe(1) C(34) C(2) 130.4(4)
C(5) Fe(1) C(34) C(17) -109.0(4)
C(5) Fe(1) C(34) C(26) 9.3(7)
C(34) Fe(1) C(5) O(2) 12.4(5)
C(34) Fe(1) C(5) C(8) -162.2(6)
C(17) Fe(1) C(34) C(2) -120.6(7)
C(17) Fe(1) C(34) C(26) 118.4(9)
C(34) Fe(1) C(17) C(3) 114.0(6)
C(34) Fe(1) C(17) C(33) -123.0(11)
C(5) O(2) C(7) C(10) -177.5(6)
C(5) O(2) C(7) C(11) 2.7(6)
C(7) O(2) C(5) Fe(1) -179.0(4)
C(7) O(2) C(5) C(8) -3.1(6)
C(1) N(1) C(9) C(14) 0.7(7)
C(1) N(1) C(9) C(22) 179.8(5)
C(9) N(1) C(1) Fe(1) 171.5(4)
C(9) N(1) C(1) N(3) -1.0(7)
C(1) N(1) C(20) C(27) 108.0(7)
C(1) N(1) C(20) C(29) -125.9(8)
C(20) N(1) C(1) Fe(1) -8.0(8)
C(20) N(1) C(1) N(3) 179.5(5)
C(9) N(1) C(20) C(27) -71.5(9)
C(9) N(1) C(20) C(29) 54.6(10)
C(20) N(1) C(9) C(14) -179.8(5)
C(20) N(1) C(9) C(22) -0.7(11)
C(1) N(3) C(14) C(9) -0.6(7)
C(1) N(3) C(14) C(16) 179.6(6)
C(14) N(3) C(1) Fe(1) -171.4(4)
C(14) N(3) C(1) N(1) 1.0(7)
C(1) N(3) C(21) C(30) -108.8(7)
C(1) N(3) C(21) C(31) 120.0(7)
C(21) N(3) C(1) Fe(1) 7.1(9)
C(21) N(3) C(1) N(1) 179.5(5)
C(14) N(3) C(21) C(30) 69.5(9)
C(14) N(3) C(21) C(31) -61.7(9)
C(21) N(3) C(14) C(9) -179.0(6)
C(21) N(3) C(14) C(16) 1.1(10)
Fe(1) C(2) C(4) C(3) 58.8(5)
Fe(1) C(2) C(4) C(6) -124.9(8)
Fe(1) C(2) C(34) C(17) -58.5(4)
Fe(1) C(2) C(34) C(26) 124.9(7)
C(18) C(2) C(4) Fe(1) 120.1(8)
C(18) C(2) C(4) C(3) 178.9(8)
C(18) C(2) C(4) C(6) -4.8(13)
C(4) C(2) C(34) Fe(1) 59.1(5)
C(4) C(2) C(34) C(17) 0.5(8)
C(4) C(2) C(34) C(26) -176.1(7)
C(34) C(2) C(4) Fe(1) -59.0(5)
C(34) C(2) C(4) C(3) -0.3(7)
C(34) C(2) C(4) C(6) 176.1(7)
C(18) C(2) C(34) Fe(1) -120.1(7)
C(18) C(2) C(34) C(17) -178.6(7)
C(18) C(2) C(34) C(26) 4.8(12)
Fe(1) C(3) C(4) C(2) -61.6(5)
Fe(1) C(3) C(4) C(6) 122.0(8)
Fe(1) C(3) C(17) C(33) -124.6(8)
Fe(1) C(3) C(17) C(34) 64.2(4)
C(12) C(3) C(4) Fe(1) -129.9(10)
C(12) C(3) C(4) C(2) 168.5(9)
C(12) C(3) C(4) C(6) -7.9(14)
C(4) C(3) C(17) Fe(1) -63.8(5)
C(4) C(3) C(17) C(33) 171.6(8)
C(4) C(3) C(17) C(34) 0.4(6)
C(17) C(3) C(4) Fe(1) 61.5(5)
C(17) C(3) C(4) C(2) -0.1(7)
C(17) C(3) C(4) C(6) -176.5(7)
C(12) C(3) C(17) Fe(1) 127.1(9)
C(12) C(3) C(17) C(33) 2.5(14)
C(12) C(3) C(17) C(34) -168.7(8)
Fe(1) C(5) C(8) C(11) 177.5(4)
O(2) C(5) C(8) C(11) 2.3(6)
O(2) C(7) C(10) C(13) -177.1(6)
O(2) C(7) C(11) C(8) -1.3(7)
O(2) C(7) C(11) C(15) -179.8(4)
C(10) C(7) C(11) C(8) 178.9(6)
C(10) C(7) C(11) C(15) 0.3(7)
C(11) C(7) C(10) C(13) 2.7(10)
C(5) C(8) C(11) C(7) -0.7(7)
C(5) C(8) C(11) C(15) 177.6(7)
N(1) C(9) C(14) N(3) -0.0(6)
N(1) C(9) C(14) C(16) 179.8(5)
C(22) C(9) C(14) N(3) -179.1(6)
C(22) C(9) C(14) C(16) 0.7(12)
C(7) C(10) C(13) C(23) -5.1(10)
C(7) C(11) C(15) C(23) -0.9(10)
C(8) C(11) C(15) C(23) -179.0(7)
C(10) C(13) C(23) C(15) 4.7(12)
C(11) C(15) C(23) C(13) -1.7(11)
Fe(1) C(17) C(34) C(2) 61.7(5)
Fe(1) C(17) C(34) C(26) -121.7(7)
C(3) C(17) C(34) Fe(1) -62.3(4)
C(3) C(17) C(34) C(2) -0.6(8)
C(3) C(17) C(34) C(26) 176.0(7)
C(33) C(17) C(34) Fe(1) 126.3(9)
C(33) C(17) C(34) C(2) -171.9(8)
C(33) C(17) C(34) C(26) 4.6(12)
